data_7704440
loop_
_publ_author_name
'Kokina, Tatyana E.'
'Rakhmanova, Marianna I.'
'Shekhovtsov, Nikita A.'
'Glinskaya, Ludmila A.'
'Komarov, Vladislav Y.'
'Agafontsev, Alexander M.'
'Baranov, Andrey Y.'
'Plyusnin, Pavel E.'
'Sheludyakova, Liliya A.'
'Tkachev, Alexey V.'
'Bushuev, Mark B.'

_publ_section_title
;
 Luminescent Zn(ii) and Cd(ii) complexes with chiral 2,2'-bipyridine
 ligands bearing natural monoterpene groups: synthesis, speciation in
 solution and photophysics.
;
_journal_issue 22
_journal_name_full 'Dalton transactions (Cambridge, England : 2003)'
_journal_page_first 7552
_journal_page_last 7563
_journal_paper_doi 10.1039/d0dt01438a
_journal_volume 49
_journal_year 2020
_chemical_absolute_configuration ad
_chemical_formula_moiety 'C26 H27 Cd Cl2 N3 O'
_chemical_formula_sum 'C26 H27 Cd Cl2 N3 O'
_chemical_formula_weight 580.80
_space_group_crystal_system orthorhombic
_space_group_IT_number 19
_space_group_name_Hall 'P 2ac 2ab'
_space_group_name_H-M_alt 'P 21 21 21'
_atom_sites_solution_hydrogens mixed
_atom_sites_solution_primary dual
_audit_creation_date 2019-03-16
_audit_creation_method
;
Olex2 1.2
(compiled 2018.05.29 svn.r3508 for OlexSys, GUI svn.r5506)
;
_audit_update_record
;
2020-04-19 deposited with the CCDC.	2020-05-19 downloaded from the CCDC.
;
_cell_angle_alpha 90
_cell_angle_beta 90
_cell_angle_gamma 90
_cell_formula_units_Z 4
_cell_length_a 8.2814(4)
_cell_length_b 11.3343(5)
_cell_length_c 26.1739(10)
_cell_measurement_reflns_used 9883
_cell_measurement_temperature 150(2)
_cell_measurement_theta_max 29.57
_cell_measurement_theta_min 2.58
_cell_volume 2456.78(19)
_computing_cell_refinement 'Bruker SAINT'
_computing_data_collection 'Bruker APEX2'
_computing_data_reduction 'Bruker SAINT'
_computing_molecular_graphics 'Olex2 (Dolomanov et al., 2009)'
_computing_publication_material 'Olex2 (Dolomanov et al., 2009)'
_computing_structure_refinement 'ShelXL (Sheldrick, 2015)'
_computing_structure_solution 'ShelXT (Sheldrick, 2015)'
_diffrn_ambient_temperature 150(2)
_diffrn_measured_fraction_theta_full 1.000
_diffrn_measured_fraction_theta_max 0.994
_diffrn_measurement_device_type 'Bruker APEX-II CCD'
_diffrn_measurement_method '\f and \w scans'
_diffrn_radiation_type MoK\a
_diffrn_radiation_wavelength 0.71073
_diffrn_reflns_av_R_equivalents 0.0241
_diffrn_reflns_av_unetI/netI 0.0316
_diffrn_reflns_Laue_measured_fraction_full 1.000
_diffrn_reflns_Laue_measured_fraction_max 0.994
_diffrn_reflns_limit_h_max 11
_diffrn_reflns_limit_h_min -9
_diffrn_reflns_limit_k_max 15
_diffrn_reflns_limit_k_min -15
_diffrn_reflns_limit_l_max 21
_diffrn_reflns_limit_l_min -36
_diffrn_reflns_number 17884
_diffrn_reflns_point_group_measured_fraction_full 1.000
_diffrn_reflns_point_group_measured_fraction_max 0.990
_diffrn_reflns_theta_full 25.242
_diffrn_reflns_theta_max 29.691
_diffrn_reflns_theta_min 1.958
_diffrn_standards_number 0
_exptl_absorpt_coefficient_mu 1.130
_exptl_absorpt_correction_T_max 0.7459
_exptl_absorpt_correction_T_min 0.6272
_exptl_absorpt_correction_type multi-scan
_exptl_absorpt_process_details
'SADABS-2012/1 (Bruker,2012) was used for absorption correction. wR2(int) was 0.0450 before and 0.0352 after correction. The Ratio of minimum to maximum transmission is 0.8409. The \l/2 correction factor is 0.0015.'
_exptl_crystal_colour colourless
_exptl_crystal_colour_primary colourless
_exptl_crystal_density_diffrn 1.570
_exptl_crystal_description block
_exptl_crystal_F_000 1176
_exptl_crystal_size_max 0.20
_exptl_crystal_size_mid 0.20
_exptl_crystal_size_min 0.10
_refine_diff_density_max 0.542
_refine_diff_density_min -0.588
_refine_diff_density_rms 0.062
_refine_ls_abs_structure_details
;
 Flack x determined using 2702 quotients [(I+)-(I-)]/[(I+)+(I-)]
 (Parsons, Flack and Wagner, Acta Cryst. B69 (2013) 249-259).
;
_refine_ls_abs_structure_Flack -0.012(9)
_refine_ls_extinction_method none
_refine_ls_goodness_of_fit_ref 1.026
_refine_ls_hydrogen_treatment mixed
_refine_ls_matrix_type full
_refine_ls_number_parameters 304
_refine_ls_number_reflns 6906
_refine_ls_number_restraints 0
_refine_ls_restrained_S_all 1.026
_refine_ls_R_factor_all 0.0270
_refine_ls_R_factor_gt 0.0243
_refine_ls_shift/su_max 0.001
_refine_ls_shift/su_mean 0.000
_refine_ls_structure_factor_coef Fsqd
_refine_ls_weighting_details 'w=1/[\s^2^(Fo^2^)+(0.0218P)^2^+0.6579P] where P=(Fo^2^+2Fc^2^)/3'
_refine_ls_weighting_scheme calc
_refine_ls_wR_factor_gt 0.0507
_refine_ls_wR_factor_ref 0.0518
_reflns_Friedel_coverage 0.767
_reflns_Friedel_fraction_full 0.999
_reflns_Friedel_fraction_max 0.986
_reflns_number_gt 6551
_reflns_number_total 6906
_reflns_threshold_expression 'I > 2\s(I)'
_cod_data_source_file d0dt01438a2.cif
_cod_data_source_block t585
_cod_depositor_comments 'Adding full bibliography for 7704439--7704440.cif.'
_cod_database_code 7704440
_shelx_shelxl_version_number 2014/7
_shelx_space_group_comment
;
The symmetry employed for this shelxl refinement is uniquely defined
by the following loop, which should always be used as a source of
symmetry information in preference to the above space-group names.
They are only intended as comments.
;
_shelx_estimated_absorpt_t_max 0.895
_shelx_estimated_absorpt_t_min 0.805
_olex2_refinement_description
;
1. Fixed Uiso
 At 1.2 times of:
  All C(H) groups, All C(H,H) groups, All N(H) groups
 At 1.5 times of:
  All C(H,H,H) groups
2.a Ternary CH refined with riding coordinates:
 C4(H4)
2.b Secondary CH2 refined with riding coordinates:
 C5(H5A,H5B), C6(H6A,H6B)
2.c Aromatic/amide H refined with riding coordinates:
 C14(H14), C17(H17), C18(H18), C19(H19), C20(H20), C21(H21), C23(H23),
 C24(H24), C25(H25), C26(H26)
2.d X=CH2 refined with riding coordinates:
 C8(H8A,H8B)
2.e Idealised Me refined as rotating group:
 C9(H9A,H9B,H9C), C10(H10A,H10B,H10C), C12(H12A,H12B,H12C)
;
_olex2_submission_special_instructions 'No special instructions were received'

loop_
_space_group_symop_operation_xyz
'x, y, z'
'-x+1/2, -y, z+1/2'
'-x, y+1/2, -z+1/2'
'x+1/2, -y+1/2, -z'

loop_
_atom_site_label
_atom_site_type_symbol
_atom_site_fract_x
_atom_site_fract_y
_atom_site_fract_z
_atom_site_U_iso_or_equiv
_atom_site_adp_type
_atom_site_occupancy
_atom_site_site_symmetry_order
_atom_site_calc_flag
_atom_site_refinement_flags_posn
_atom_site_refinement_flags_adp
_atom_site_refinement_flags_occupancy
_atom_site_disorder_assembly
_atom_site_disorder_group
Cd1 Cd 0.24160(2) 0.52189(2) 0.29909(2) 0.01721(5) Uani 1 1 d . . . . .
Cl1 Cl 0.03619(10) 0.37688(7) 0.32257(3) 0.02660(16) Uani 1 1 d . . . . .
Cl2 Cl 0.31885(9) 0.50934(6) 0.20978(2) 0.02335(14) Uani 1 1 d . . . . .
O1 O -0.0479(3) 0.71589(19) 0.36905(7) 0.0251(5) Uani 1 1 d . . . . .
N1 N 0.3567(3) 0.66298(19) 0.35125(8) 0.0142(4) Uani 1 1 d . . . . .
N2 N 0.4368(3) 0.4305(2) 0.35007(8) 0.0178(5) Uani 1 1 d . . . . .
N3 N 0.0818(3) 0.7225(2) 0.29224(8) 0.0165(4) Uani 1 1 d . . . . .
H3 H 0.050(4) 0.729(3) 0.2619(12) 0.020 Uiso 1 1 d R . . . .
C1 C 0.2026(3) 0.8145(2) 0.30616(9) 0.0157(5) Uani 1 1 d . . . . .
C2 C 0.3094(3) 0.7764(2) 0.35083(9) 0.0144(5) Uani 1 1 d . . . . .
C3 C 0.3695(3) 0.8593(2) 0.38566(9) 0.0154(5) Uani 1 1 d . . . . .
C4 C 0.3133(3) 0.9870(2) 0.38699(9) 0.0168(5) Uani 1 1 d . . . . .
H4 H 0.4110 1.0374 0.3923 0.020 Uiso 1 1 calc R . . . .
C5 C 0.2353(3) 1.0249(2) 0.33588(9) 0.0186(5) Uani 1 1 d . . . . .
H5A H 0.1780 1.1008 0.3406 0.022 Uiso 1 1 calc R . . . .
H5B H 0.3208 1.0368 0.3099 0.022 Uiso 1 1 calc R . . . .
C6 C 0.1173(3) 0.9323(2) 0.31712(10) 0.0181(5) Uani 1 1 d . . . . .
H6A H 0.0642 0.9607 0.2856 0.022 Uiso 1 1 calc R . . . .
H6B H 0.0326 0.9198 0.3433 0.022 Uiso 1 1 calc R . . . .
C7 C 0.1995(4) 1.0092(2) 0.43163(10) 0.0223(6) Uani 1 1 d . . . . .
C8 C 0.1066(4) 0.9268(3) 0.45191(11) 0.0273(7) Uani 1 1 d . . . . .
H8A H 0.0366 0.9458 0.4795 0.033 Uiso 1 1 calc R . . . .
H8B H 0.1098 0.8485 0.4389 0.033 Uiso 1 1 calc R . . . .
C9 C 0.2001(5) 1.1351(3) 0.45046(13) 0.0382(9) Uani 1 1 d . . . . .
H9A H 0.3087 1.1558 0.4624 0.057 Uiso 1 1 calc GR . . . .
H9B H 0.1232 1.1433 0.4787 0.057 Uiso 1 1 calc GR . . . .
H9C H 0.1689 1.1880 0.4225 0.057 Uiso 1 1 calc GR . . . .
C10 C 0.3162(4) 0.8253(2) 0.25966(9) 0.0188(5) Uani 1 1 d . . . . .
H10A H 0.3601 0.7474 0.2512 0.028 Uiso 1 1 calc GR . . . .
H10B H 0.4050 0.8792 0.2679 0.028 Uiso 1 1 calc GR . . . .
H10C H 0.2557 0.8561 0.2304 0.028 Uiso 1 1 calc GR . . . .
C11 C -0.0532(4) 0.7026(2) 0.32313(10) 0.0186(5) Uani 1 1 d . . . . .
C12 C -0.2014(4) 0.6614(3) 0.29536(11) 0.0278(6) Uani 1 1 d . . . . .
H12A H -0.1828 0.6660 0.2584 0.042 Uiso 1 1 calc GR . . . .
H12B H -0.2931 0.7117 0.3046 0.042 Uiso 1 1 calc GR . . . .
H12C H -0.2249 0.5796 0.3049 0.042 Uiso 1 1 calc GR . . . .
C13 C 0.4682(3) 0.6260(2) 0.38516(9) 0.0157(5) Uani 1 1 d . . . . .
C14 C 0.5347(4) 0.7037(2) 0.42048(10) 0.0180(5) Uani 1 1 d . . . . .
H14 H 0.6138 0.6767 0.4440 0.022 Uiso 1 1 calc R . . . .
C15 C 0.4856(3) 0.8202(2) 0.42133(9) 0.0163(5) Uani 1 1 d . . . . .
C16 C 0.5575(4) 0.9022(2) 0.45973(10) 0.0176(5) Uani 1 1 d . . . . .
C17 C 0.5144(4) 0.8919(3) 0.51129(10) 0.0245(6) Uani 1 1 d . . . . .
H17 H 0.4402 0.8327 0.5217 0.029 Uiso 1 1 calc R . . . .
C18 C 0.5800(5) 0.9681(3) 0.54711(11) 0.0322(8) Uani 1 1 d . . . . .
H18 H 0.5502 0.9613 0.5820 0.039 Uiso 1 1 calc R . . . .
C19 C 0.6888(5) 1.0542(3) 0.53226(12) 0.0342(8) Uani 1 1 d . . . . .
H19 H 0.7321 1.1072 0.5568 0.041 Uiso 1 1 calc R . . . .
C20 C 0.7342(5) 1.0629(2) 0.48160(12) 0.0319(7) Uani 1 1 d . . . . .
H20 H 0.8103 1.1210 0.4715 0.038 Uiso 1 1 calc R . . . .
C21 C 0.6693(4) 0.9870(3) 0.44531(11) 0.0253(6) Uani 1 1 d . . . . .
H21 H 0.7014 0.9933 0.4106 0.030 Uiso 1 1 calc R . . . .
C22 C 0.5217(3) 0.5007(2) 0.38166(9) 0.0161(5) Uani 1 1 d . . . . .
C23 C 0.6549(4) 0.4582(2) 0.40857(10) 0.0244(6) Uani 1 1 d . . . . .
H23 H 0.7147 0.5090 0.4304 0.029 Uiso 1 1 calc R . . . .
C24 C 0.6990(4) 0.3409(3) 0.40314(11) 0.0278(7) Uani 1 1 d . . . . .
H24 H 0.7901 0.3105 0.4209 0.033 Uiso 1 1 calc R . . . .
C25 C 0.6087(4) 0.2687(3) 0.37164(11) 0.0253(7) Uani 1 1 d . . . . .
H25 H 0.6355 0.1877 0.3677 0.030 Uiso 1 1 calc R . . . .
C26 C 0.4788(4) 0.3169(2) 0.34598(10) 0.0219(6) Uani 1 1 d . . . . .
H26 H 0.4164 0.2671 0.3245 0.026 Uiso 1 1 calc R . . . .

loop_
_atom_site_aniso_label
_atom_site_aniso_U_11
_atom_site_aniso_U_22
_atom_site_aniso_U_33
_atom_site_aniso_U_23
_atom_site_aniso_U_13
_atom_site_aniso_U_12
Cd1 0.01812(9) 0.01682(8) 0.01669(8) -0.00314(6) -0.00072(8) -0.00275(9)
Cl1 0.0260(4) 0.0298(4) 0.0241(3) 0.0004(3) -0.0013(3) -0.0122(3)
Cl2 0.0266(3) 0.0262(3) 0.0172(3) -0.0004(2) 0.0019(2) 0.0020(3)
O1 0.0281(12) 0.0301(11) 0.0170(9) 0.0000(8) 0.0023(8) -0.0038(10)
N1 0.0149(11) 0.0130(10) 0.0148(9) 0.0000(8) -0.0004(8) 0.0002(9)
N2 0.0212(13) 0.0150(10) 0.0173(10) -0.0014(8) 0.0019(9) -0.0009(10)
N3 0.0169(11) 0.0194(11) 0.0133(10) -0.0018(8) -0.0021(9) -0.0012(9)
C1 0.0165(12) 0.0155(11) 0.0150(11) -0.0001(8) -0.0016(9) 0.0004(9)
C2 0.0148(12) 0.0139(11) 0.0144(11) -0.0004(9) 0.0003(9) -0.0004(10)
C3 0.0163(13) 0.0142(12) 0.0158(11) 0.0011(9) -0.0007(10) 0.0010(10)
C4 0.0198(12) 0.0115(11) 0.0190(11) -0.0010(9) -0.0044(9) 0.0010(10)
C5 0.0224(13) 0.0140(10) 0.0193(10) 0.0016(9) -0.0028(10) 0.0030(14)
C6 0.0191(14) 0.0162(12) 0.0191(12) 0.0012(10) -0.0022(10) 0.0038(11)
C7 0.0308(16) 0.0174(13) 0.0187(11) -0.0027(9) -0.0045(10) 0.0066(11)
C8 0.0332(19) 0.0263(15) 0.0223(13) -0.0023(12) 0.0064(12) 0.0062(14)
C9 0.057(3) 0.0228(15) 0.0352(17) -0.0108(13) 0.0072(16) 0.0016(16)
C10 0.0182(14) 0.0204(13) 0.0178(12) 0.0023(10) 0.0001(10) -0.0008(11)
C11 0.0183(14) 0.0163(12) 0.0213(13) 0.0003(10) 0.0005(11) 0.0000(11)
C12 0.0198(14) 0.0336(15) 0.0299(14) -0.0050(13) -0.0002(12) -0.0057(12)
C13 0.0176(13) 0.0134(11) 0.0160(11) 0.0015(9) -0.0003(10) 0.0009(10)
C14 0.0205(14) 0.0162(12) 0.0172(12) -0.0002(10) -0.0052(10) 0.0019(11)
C15 0.0183(14) 0.0151(12) 0.0155(11) -0.0014(9) -0.0020(10) -0.0017(11)
C16 0.0228(15) 0.0117(11) 0.0182(12) -0.0010(9) -0.0069(10) 0.0026(11)
C17 0.0340(18) 0.0189(13) 0.0206(13) -0.0009(11) -0.0045(12) 0.0004(13)
C18 0.051(2) 0.0274(16) 0.0181(13) -0.0044(12) -0.0097(12) 0.0086(17)
C19 0.051(2) 0.0179(13) 0.0342(16) -0.0072(12) -0.0254(15) 0.0067(14)
C20 0.0349(19) 0.0177(12) 0.0432(16) 0.0032(11) -0.0181(16) -0.0054(15)
C21 0.0283(16) 0.0207(14) 0.0268(13) 0.0040(12) -0.0077(11) -0.0020(13)
C22 0.0201(13) 0.0127(13) 0.0156(11) 0.0003(9) 0.0016(9) 0.0007(10)
C23 0.0309(16) 0.0167(14) 0.0256(13) -0.0022(10) -0.0074(12) 0.0042(12)
C24 0.0352(19) 0.0229(14) 0.0252(14) 0.0019(11) -0.0039(12) 0.0102(13)
C25 0.0361(19) 0.0136(13) 0.0261(14) 0.0011(11) 0.0051(13) 0.0046(12)
C26 0.0300(17) 0.0156(13) 0.0202(13) -0.0027(10) 0.0033(12) -0.0012(12)

loop_
_atom_type_symbol
_atom_type_description
_atom_type_scat_dispersion_real
_atom_type_scat_dispersion_imag
_atom_type_scat_source
C C 0.0033 0.0016 'International Tables Vol C Tables 4.2.6.8 and 6.1.1.4'
H H 0.0000 0.0000 'International Tables Vol C Tables 4.2.6.8 and 6.1.1.4'
Cd Cd -0.8075 1.2024 'International Tables Vol C Tables 4.2.6.8 and 6.1.1.4'
Cl Cl 0.1484 0.1585 'International Tables Vol C Tables 4.2.6.8 and 6.1.1.4'
N N 0.0061 0.0033 'International Tables Vol C Tables 4.2.6.8 and 6.1.1.4'
O O 0.0106 0.0060 'International Tables Vol C Tables 4.2.6.8 and 6.1.1.4'

loop_
_geom_angle_atom_site_label_1
_geom_angle_atom_site_label_2
_geom_angle_atom_site_label_3
_geom_angle
_geom_angle_site_symmetry_1
_geom_angle_site_symmetry_3
_geom_angle_publ_flag
Cl1 Cd1 N3 104.35(5) . . ?
Cl2 Cd1 Cl1 112.72(2) . . ?
Cl2 Cd1 N3 96.74(5) . . ?
N1 Cd1 Cl1 127.19(6) . . ?
N1 Cd1 Cl2 120.08(6) . . ?
N1 Cd1 N2 71.59(8) . . ?
N1 Cd1 N3 69.51(7) . . ?
N2 Cd1 Cl1 92.27(6) . . ?
N2 Cd1 Cl2 109.97(6) . . ?
N2 Cd1 N3 140.16(7) . . ?
C2 N1 Cd1 122.51(17) . . ?
C2 N1 C13 120.2(2) . . ?
C13 N1 Cd1 117.17(17) . . ?
C22 N2 Cd1 116.73(17) . . ?
C26 N2 Cd1 124.09(19) . . ?
C26 N2 C22 118.8(2) . . ?
Cd1 N3 H3 107(2) . . ?
C1 N3 Cd1 104.48(15) . . ?
C1 N3 H3 113(2) . . ?
C11 N3 Cd1 102.87(16) . . ?
C11 N3 H3 108(2) . . ?
C11 N3 C1 120.5(2) . . ?
N3 C1 C2 112.2(2) . . ?
N3 C1 C6 110.2(2) . . ?
N3 C1 C10 105.78(19) . . ?
C2 C1 C6 111.6(2) . . ?
C2 C1 C10 105.8(2) . . ?
C6 C1 C10 111.0(2) . . ?
N1 C2 C1 116.4(2) . . ?
N1 C2 C3 122.2(2) . . ?
C3 C2 C1 120.9(2) . . ?
C2 C3 C4 123.0(2) . . ?
C2 C3 C15 117.5(2) . . ?
C15 C3 C4 119.5(2) . . ?
C3 C4 H4 107.4 . . ?
C3 C4 C5 111.9(2) . . ?
C3 C4 C7 111.4(2) . . ?
C5 C4 H4 107.4 . . ?
C7 C4 H4 107.4 . . ?
C7 C4 C5 111.1(2) . . ?
C4 C5 H5A 109.5 . . ?
C4 C5 H5B 109.5 . . ?
H5A C5 H5B 108.0 . . ?
C6 C5 C4 110.9(2) . . ?
C6 C5 H5A 109.5 . . ?
C6 C5 H5B 109.5 . . ?
C1 C6 H6A 109.3 . . ?
C1 C6 H6B 109.3 . . ?
C5 C6 C1 111.5(2) . . ?
C5 C6 H6A 109.3 . . ?
C5 C6 H6B 109.3 . . ?
H6A C6 H6B 108.0 . . ?
C8 C7 C4 123.5(3) . . ?
C8 C7 C9 122.6(3) . . ?
C9 C7 C4 113.9(3) . . ?
C7 C8 H8A 120.0 . . ?
C7 C8 H8B 120.0 . . ?
H8A C8 H8B 120.0 . . ?
C7 C9 H9A 109.5 . . ?
C7 C9 H9B 109.5 . . ?
C7 C9 H9C 109.5 . . ?
H9A C9 H9B 109.5 . . ?
H9A C9 H9C 109.5 . . ?
H9B C9 H9C 109.5 . . ?
C1 C10 H10A 109.5 . . ?
C1 C10 H10B 109.5 . . ?
C1 C10 H10C 109.5 . . ?
H10A C10 H10B 109.5 . . ?
H10A C10 H10C 109.5 . . ?
H10B C10 H10C 109.5 . . ?
O1 C11 N3 121.6(3) . . ?
O1 C11 C12 123.3(3) . . ?
N3 C11 C12 115.1(2) . . ?
C11 C12 H12A 109.5 . . ?
C11 C12 H12B 109.5 . . ?
C11 C12 H12C 109.5 . . ?
H12A C12 H12B 109.5 . . ?
H12A C12 H12C 109.5 . . ?
H12B C12 H12C 109.5 . . ?
N1 C13 C14 120.8(2) . . ?
N1 C13 C22 117.4(2) . . ?
C14 C13 C22 121.8(2) . . ?
C13 C14 H14 120.0 . . ?
C15 C14 C13 120.0(2) . . ?
C15 C14 H14 120.0 . . ?
C3 C15 C16 121.4(2) . . ?
C14 C15 C3 119.4(2) . . ?
C14 C15 C16 119.2(2) . . ?
C17 C16 C15 119.7(3) . . ?
C21 C16 C15 121.0(2) . . ?
C21 C16 C17 119.3(3) . . ?
C16 C17 H17 120.0 . . ?
C18 C17 C16 120.0(3) . . ?
C18 C17 H17 120.0 . . ?
C17 C18 H18 119.8 . . ?
C19 C18 C17 120.3(3) . . ?
C19 C18 H18 119.8 . . ?
C18 C19 H19 120.1 . . ?
C20 C19 C18 119.8(3) . . ?
C20 C19 H19 120.1 . . ?
C19 C20 H20 119.8 . . ?
C19 C20 C21 120.5(3) . . ?
C21 C20 H20 119.8 . . ?
C16 C21 C20 120.1(3) . . ?
C16 C21 H21 120.0 . . ?
C20 C21 H21 120.0 . . ?
N2 C22 C13 116.5(2) . . ?
N2 C22 C23 121.3(2) . . ?
C23 C22 C13 122.2(2) . . ?
C22 C23 H23 120.4 . . ?
C24 C23 C22 119.2(3) . . ?
C24 C23 H23 120.4 . . ?
C23 C24 H24 120.4 . . ?
C25 C24 C23 119.1(3) . . ?
C25 C24 H24 120.4 . . ?
C24 C25 H25 120.7 . . ?
C24 C25 C26 118.5(3) . . ?
C26 C25 H25 120.7 . . ?
N2 C26 C25 123.0(3) . . ?
N2 C26 H26 118.5 . . ?
C25 C26 H26 118.5 . . ?

loop_
_geom_bond_atom_site_label_1
_geom_bond_atom_site_label_2
_geom_bond_distance
_geom_bond_site_symmetry_2
_geom_bond_publ_flag
Cd1 Cl1 2.4440(8) . ?
Cd1 Cl2 2.4276(6) . ?
Cd1 N1 2.308(2) . ?
Cd1 N2 2.338(2) . ?
Cd1 N3 2.637(2) . ?
O1 C11 1.212(3) . ?
N1 C2 1.344(3) . ?
N1 C13 1.348(3) . ?
N2 C22 1.346(3) . ?
N2 C26 1.338(4) . ?
N3 H3 0.84(3) . ?
N3 C1 1.490(3) . ?
N3 C11 1.398(4) . ?
C1 C2 1.528(3) . ?
C1 C6 1.537(4) . ?
C1 C10 1.543(4) . ?
C2 C3 1.401(3) . ?
C3 C4 1.520(4) . ?
C3 C15 1.412(4) . ?
C4 H4 1.0000 . ?
C4 C5 1.546(3) . ?
C4 C7 1.522(4) . ?
C5 H5A 0.9900 . ?
C5 H5B 0.9900 . ?
C5 C6 1.516(4) . ?
C6 H6A 0.9900 . ?
C6 H6B 0.9900 . ?
C7 C8 1.322(4) . ?
C7 C9 1.510(4) . ?
C8 H8A 0.9500 . ?
C8 H8B 0.9500 . ?
C9 H9A 0.9800 . ?
C9 H9B 0.9800 . ?
C9 H9C 0.9800 . ?
C10 H10A 0.9800 . ?
C10 H10B 0.9800 . ?
C10 H10C 0.9800 . ?
C11 C12 1.501(4) . ?
C12 H12A 0.9800 . ?
C12 H12B 0.9800 . ?
C12 H12C 0.9800 . ?
C13 C14 1.391(4) . ?
C13 C22 1.490(3) . ?
C14 H14 0.9500 . ?
C14 C15 1.381(4) . ?
C15 C16 1.493(4) . ?
C16 C17 1.401(4) . ?
C16 C21 1.387(4) . ?
C17 H17 0.9500 . ?
C17 C18 1.386(4) . ?
C18 H18 0.9500 . ?
C18 C19 1.384(5) . ?
C19 H19 0.9500 . ?
C19 C20 1.382(5) . ?
C20 H20 0.9500 . ?
C20 C21 1.389(4) . ?
C21 H21 0.9500 . ?
C22 C23 1.395(4) . ?
C23 H23 0.9500 . ?
C23 C24 1.386(4) . ?
C24 H24 0.9500 . ?
C24 C25 1.381(4) . ?
C25 H25 0.9500 . ?
C25 C26 1.382(4) . ?
C26 H26 0.9500 . ?
